data_2004250
loop_
_publ_author_name
'Jones, R.'
'Rattray, A. G. M.'
'Scheffer, J. R.'
'Trotter, J.'

_publ_section_title
;Dimethyl
 4b,8b,8c,8d-Tetrahydrodibenzo[<i>a</i>,<i>f</i>]cyclopropa[<i>cd</i>]pentalene-8b-carboxylate-8c-thionocarboxylate
 and the Corresponding 8c-Thiolocarboxylate
;
_journal_issue 12
_journal_name_full 'Acta Crystallographica Section C'
_journal_page_first 2691
_journal_page_last 2694
_journal_paper_doi 10.1107/S0108270195009012
_journal_volume 51
_journal_year 1995
_chemical_formula_moiety 'C20 H16 O3 S'
_chemical_formula_sum 'C20 H16 O3 S'
_chemical_formula_weight 336.40
_chemical_name_systematic
;
Dimethyl 4b,8b,8c,8d-tetrahydrodibenzo[a,f]
cyclopropa[cd]pentalene-8b-carboxylate-8c-
thiolocarboxylate
;
_space_group_IT_number 14
_symmetry_cell_setting monoclinic
_symmetry_space_group_name_Hall '-P 2yn'
_symmetry_space_group_name_H-M 'P 1 21/n 1'
_atom_type_scat_source IntTabIV
_cell_angle_alpha 90
_cell_angle_beta 90.900(10)
_cell_angle_gamma 90
_cell_formula_units_Z 4
_cell_length_a 7.9110(10)
_cell_length_b 14.4570(10)
_cell_length_c 14.8130(10)
_cell_measurement_reflns_used 20
_cell_measurement_temperature 294
_cell_measurement_theta_max 57.3
_cell_measurement_theta_min 54.0
_cell_volume 1693.9(3)
_computing_cell_refinement 'MSC/AFC Diffractometer Control Software'
_computing_data_collection
;
MSC/AFC Diffractometer Control Software
(Molecular Structure Corporation, 1988)
;
_computing_data_reduction 'TEXSAN (Molecular Structure Corporation, 1990)'
_computing_publication_material TEXSAN
_computing_structure_refinement TEXSAN
_computing_structure_solution TEXSAN
_diffrn_ambient_temperature 294
_diffrn_measurement_device 'Rigaku AFC-6S'
_diffrn_measurement_method \w-2\q
_diffrn_radiation_monochromator graphite
_diffrn_radiation_source 'X-ray tube'
_diffrn_radiation_type CuK\a
_diffrn_radiation_wavelength 1.54178
_diffrn_reflns_av_R_equivalents 0.018
_diffrn_reflns_limit_h_max 10
_diffrn_reflns_limit_h_min 0
_diffrn_reflns_limit_k_max 18
_diffrn_reflns_limit_k_min 0
_diffrn_reflns_limit_l_max 16
_diffrn_reflns_limit_l_min -16
_diffrn_reflns_number 3837
_diffrn_reflns_theta_max 77.4
_diffrn_standards_decay_% 0.05
_diffrn_standards_interval_count 200
_diffrn_standards_number 3
_exptl_absorpt_coefficient_mu 1.8
_exptl_absorpt_correction_T_max 1.00
_exptl_absorpt_correction_T_min 0.92
_exptl_absorpt_correction_type '\y scan (North, Phillips & Mathews, 1968)'
_exptl_crystal_colour colorless
_exptl_crystal_density_diffrn 1.319
_exptl_crystal_description plate
_exptl_crystal_F_000 704
_exptl_crystal_size_max 0.50
_exptl_crystal_size_mid 0.30
_exptl_crystal_size_min 0.15
_refine_diff_density_max 0.25
_refine_diff_density_min -0.39
_refine_ls_extinction_coef '0.53 \\times 10^-5^'
_refine_ls_extinction_method 'Zachariasen (1967) Type II, Gaussian isotropic'
_refine_ls_goodness_of_fit_obs 2.8
_refine_ls_hydrogen_treatment 'H atoms refined isotropically'
_refine_ls_matrix_type full
_refine_ls_number_constraints 0
_refine_ls_number_parameters 282
_refine_ls_number_reflns 2880
_refine_ls_number_restraints 0
_refine_ls_R_factor_obs 0.042
_refine_ls_shift/esd_max 0.12
_refine_ls_structure_factor_coef F
_refine_ls_weighting_details 'w = 1/\s^2^(F)'
_refine_ls_weighting_scheme calc
_refine_ls_wR_factor_obs 0.064
_reflns_number_observed 2880
_reflns_number_total 3592
_reflns_observed_criterion I>3\s(I)
_cod_data_source_file fg1099.cif
_cod_data_source_block thiolo
_cod_depositor_comments
;
The following automatic conversions were performed:

'_refine_ls_weighting_scheme' value 'w = 1/\s^2^(F)' was changed to
'calc'. New tag '_refine_ls_weighting_details' was created. The value
of the new tag was set to 'w = 1/\s^2^(F)'.

Automatic conversion script
Id: cif_fix_values 3143 2015-03-26 13:38:13Z robertas 
;
_cod_original_sg_symbol_H-M 'P 21/n'
_cod_database_code 2004250

loop_
_symmetry_equiv_pos_as_xyz
'   +x,   +y,   +z'
'   -x,   -y,   -z'
1/2+x,1/2-y,1/2+z
1/2-x,1/2+y,1/2-z

loop_
_atom_site_aniso_label
_atom_site_aniso_U_11
_atom_site_aniso_U_22
_atom_site_aniso_U_33
_atom_site_aniso_U_12
_atom_site_aniso_U_13
_atom_site_aniso_U_23
S .0780 .0479 .0551 .0152 .0327 .0126
O1 .064 .040 .053 .011 .013 .014
O2 .067 .036 .089 -.003 -.003 -.004
O3 .094 .049 .091 .032 -.019 -.016
C1 .059 .048 .045 -.014 -.003 .001
C2 .070 .070 .063 -.031 -.003 -.002
C3 .048 .096 .062 -.028 -.002 .008
C4 .039 .084 .047 -.004 .003 .010
C4a .037 .055 .030 -.001 -.001 .007
C5 .059 .045 .034 .004 -.001 -.004
C6 .066 .060 .030 .001 -.008 .002
C7 .054 .051 .043 .005 -.010 .012
C8 .041 .038 .041 .005 -.001 .004
C8a .032 .035 .032 .001 .001 .000
C9 .036 .032 .029 .002 .003 .002
C9a .040 .043 .027 -.005 -.002 .004
C10 .037 .046 .034 .011 .003 .006
C10a .039 .036 .033 .003 .001 .000
C11 .036 .033 .031 .004 .002 .003
C12 .042 .035 .032 .007 .004 .001
C13 .040 .036 .033 -.001 -.001 .003
C14 .089 .056 .044 .001 .023 .007
C15 .064 .037 .037 .011 .004 -.001
C16 .118 .040 .105 -.012 -.014 -.007

loop_
_atom_site_label
_atom_site_fract_x
_atom_site_fract_y
_atom_site_fract_z
_atom_site_U_iso_or_equiv
S .64182(8) .18083(4) .85445(4) .0600(4)
O1 .8484(2) .04860(10) .80580(10) .0520(10)
O2 .7124(2) .01660(10) .57080(10) .0640(10)
O3 .9789(3) -.01610(10) .61030(10) .0790(10)
C1 1.0246(3) .4209(2) .71360(10) .0510(10)
C2 1.1946(4) .4453(2) .7099(2) .0670(10)
C3 1.3158(3) .3814(2) .6896(2) .0680(10)
C4 1.2735(3) .2903(2) .6717(2) .0570(10)
C4a 1.1054(2) .26380(10) .67730(10) .0410(10)
C5 .7783(3) .19910(10) .46010(10) .0460(10)
C6 .6985(3) .2710(2) .41390(10) .0520(10)
C7 .6490(3) .3505(2) .45870(10) .0490(10)
C8 .6775(2) .35990(10) .55050(10) .0400(10)
C8a .7522(2) .28760(10) .59740(10) .0330(10)
C9 .8090(2) .28410(10) .69560(10) .0320(10)
C9a .9821(2) .32940(10) .69780(10) .0370(10)
C10 1.0311(2) .16950(10) .67710(10) .0390(10)
C10a .8030(2) .20770(10) .55210(10) .0360(10)
C11 .8521(2) .18040(10) .71130(10) .0330(10)
C12 .8817(2) .14070(10) .61660(10) .0360(10)
C13 .7932(2) .12480(10) .78880(10) .0360(10)
C14 .6206(5) .1016(2) .9464(2) .0630(10)
C15 .8659(3) .03810(10) .59980(10) .0460(10)
C16 .6836(6) -.0797(2) .5466(3) .087(2)
H1 .936(3) .465(2) .730(2) .060(10)
H2 1.224(5) .507(3) .730(2) .100(10)
H3 1.432(5) .399(2) .687(2) .100(10)
H4 1.358(3) .244(2) .657(2) .060(10)
H5 .810(3) .147(2) .429(2) .060(10)
H6 .687(3) .262(2) .351(2) .070(10)
H7 .593(3) .399(2) .423(2) .060(10)
H8 .647(3) .419(2) .583(2) .050(10)
H9 .723(3) .3100(10) .7370(10) .030(10)
H10 1.099(3) .119(2) .6990(10) .040(10)
H14a .535(4) .128(2) .986(2) .090(10)
H14b .593(6) .048(3) .925(3) .130(10)
H14c .728(6) .090(3) .971(3) .130(10)
H16a .755(7) -.097(4) .494(4) .16(2)
H16b .708(6) -0.114(3) .591(4) .140(10)
H16c .574(7) -.087(3) .528(3) .15(2)

loop_
_geom_angle_atom_site_label_1
_geom_angle_atom_site_label_2
_geom_angle_atom_site_label_3
_geom_angle
_geom_angle_publ_flag
C13 S C14 101.50(10) no
C15 O2 C16 116.5(2) no
C2 C1 C9a 117.9(2) no
C1 C2 C3 121.2(3) no
C2 C3 C4 121.1(3) no
C3 C4 C4a 118.7(2) no
C4 C4a C9a 119.9(2) no
C4 C4a C10 129.3(2) no
C9a C4a C10 110.2(2) no
C6 C5 C10a 118.4(2) no
C5 C6 C7 120.9(2) no
C6 C7 C8 120.6(2) no
C7 C8 C8a 118.8(2) no
C8 C8a C9 128.7(2) no
C8 C8a C10a 120.5(2) no
C9 C8a C10a 110.50(10) no
C8a C9 C9a 105.10(10) no
C8a C9 C11 103.70(10) no
C9a C9 C11 102.60(10) no
C1 C9a C4a 121.1(2) no
C1 C9a C9 129.3(2) no
C4a C9a C9 109.6(2) no
C4a C10 C11 106.0(2) no
C4a C10 C12 123.6(2) no
C11 C10 C12 60.50(10) no
C5 C10a C8a 120.8(2) no
C5 C10a C12 128.8(2) no
C8a C10a C12 110.50(10) no
C9 C11 C10 104.70(10) no
C9 C11 C12 105.10(10) no
C9 C11 C13 124.60(10) no
C10 C11 C12 60.10(10) no
C10 C11 C13 120.50(10) no
C12 C11 C13 124.00(10) no
C10 C12 C10a 120.7(2) no
C10 C12 C11 59.40(10) no
C10 C12 C15 115.2(2) no
C10a C12 C11 105.90(10) no
C10a C12 C15 120.0(2) no
C11 C12 C15 120.3(2) no
S C13 O1 123.60(10) no
S C13 C11 113.90(10) no
O1 C13 C11 122.5(2) no
O2 C15 O3 124.8(2) no
O2 C15 C12 111.0(2) no
O3 C15 C12 124.2(2) no
C2 C1 H1 123(2) no
C9a C1 H1 119(2) no
C1 C2 H2 117(2) no
C3 C2 H2 122(2) no
C2 C3 H3 121(2) no
C4 C3 H3 118(2) no
C3 C4 H4 122(2) no
C4a C4 H4 119(2) no
C6 C5 H5 119(2) no
C10a C5 H5 122(2) no
C5 C6 H6 115(2) no
C7 C6 H6 124(2) no
C6 C7 H7 118(2) no
C8 C7 H7 122(2) no
C7 C8 H8 121(2) no
C8a C8 H8 120(2) no
C8a C9 H9 113(2) no
C9a C9 H9 117(2) no
C11 C9 H9 115(2) no
C4a C10 H10 119(2) no
C11 C10 H10 119(2) no
C12 C10 H10 114(2) no
S C14 H14a 106(2) no
S C14 H14b 109(2) no
S C14 H14c 108(2) no
H14a C14 H14b 113(3) no
H14a C14 H14c 118(3) no
H14b C14 H14c 102(3) no
O2 C16 H16a 110(2) no
O2 C16 H16b 110(2) no
O2 C16 H16c 109(2) no
H16a C16 H16b 110(3) no
H16a C16 H16c 106(3) no
H16b C16 H16c 112(3) no

loop_
_geom_bond_atom_site_label_1
_geom_bond_atom_site_label_2
_geom_bond_distance
_geom_bond_publ_flag
S C13 1.753(2) no
S C14 1.790(3) no
O1 C13 1.210(2) no
O2 C15 1.319(3) no
O2 C16 1.455(4) no
O3 C15 1.197(3) no
C1 C2 1.392(4) no
C1 C9a 1.384(3) no
C2 C3 1.368(4) no
C3 C4 1.383(4) no
C4 C4a 1.388(3) no
C4a C9a 1.397(3) no
C4a C10 1.485(3) no
C5 C6 1.391(3) no
C5 C10a 1.379(3) no
C6 C7 1.387(3) no
C7 C8 1.382(3) no
C8 C8a 1.383(3) no
C8a C9 1.517(2) no
C8a C10a 1.398(3) no
C9 C9a 1.518(3) no
C9 C11 1.554(2) no
C10 C11 1.520(3) no
C10 C12 1.530(3) no
C10a C12 1.490(3) no
C11 C12 1.537(3) no
C11 C13 1.483(3) no
C12 C15 1.509(3) no
C1 H1 0.98(3) no
C2 H2 0.97(4) no
C3 H3 0.96(3) no
C4 H4 0.97(3) no
C5 H5 0.92(3) no
C6 H6 0.94(3) no
C7 H7 0.98(3) no
C8 H8 1.01(3) no
C9 H9 1.00(2) no
C10 H10 0.96(2) no
C14 H14a 0.98(3) no
C14 H14b 0.86(4) no
C14 H14c 0.93(4) no
C16 H16a 1.00(6) no
C16 H16b 0.84(5) no
C16 H16c 0.91(5) no
